data_4068813
loop_
_publ_author_name
'Pelczar, Elizabeth M.'
'Munro-Leighton, Colleen'
'Gagn\'e, Michel R.'

_publ_section_title
;
 Oxidative Addition of Glycosylbromides totrans-Ir(PMe3)2(CO)Cl
;
_journal_issue 3
_journal_name_full Organometallics
_journal_page_first 663
_journal_paper_doi 10.1021/om8011135
_journal_volume 28
_journal_year 2009
_chemical_formula_moiety 'C21 H37 Br Cl Ir O10 P2'
_chemical_formula_sum 'C21 H37 Br Cl Ir O10 P2'
_chemical_formula_weight 819.01
_chemical_name_systematic
; 
 ? 
;
_space_group_IT_number 19
_symmetry_cell_setting orthorhombic
_symmetry_space_group_name_Hall 'P 2ac 2ab'
_symmetry_space_group_name_H-M 'P 21 21 21'
_atom_sites_solution_hydrogens geom
_atom_sites_solution_primary direct
_atom_sites_solution_secondary difmap
_audit_creation_method SHELXL-97
_cell_angle_alpha 90.00
_cell_angle_beta 90.00
_cell_angle_gamma 90.00
_cell_formula_units_Z 4
_cell_length_a 11.7087(2)
_cell_length_b 13.3370(2)
_cell_length_c 19.4696(3)
_cell_measurement_reflns_used 9207
_cell_measurement_temperature 100(2)
_cell_measurement_theta_max 27.59
_cell_measurement_theta_min 2.54
_cell_volume 3040.35(8)
_computing_cell_refinement 'Bruker SAINT'
_computing_data_collection 'Bruker APEX2'
_computing_data_reduction 'Bruker SAINT'
_computing_molecular_graphics 'Bruker SHELXTL'
_computing_publication_material 'Bruker SHELXTL'
_computing_structure_refinement 'SHELXL-97 (Sheldrick, 2008)'
_computing_structure_solution 'SHELXS-97 (Sheldrick, 2008)'
_diffrn_ambient_temperature 100(2)
_diffrn_measured_fraction_theta_full 1.000
_diffrn_measured_fraction_theta_max 1.000
_diffrn_measurement_device_type 'Bruker APEX-II CCD'
_diffrn_measurement_method '\f and \w scans'
_diffrn_radiation_monochromator graphite
_diffrn_radiation_source 'fine-focus sealed tube'
_diffrn_radiation_type MoK\a
_diffrn_radiation_wavelength 0.71073
_diffrn_reflns_av_R_equivalents 0.0435
_diffrn_reflns_av_sigmaI/netI 0.0448
_diffrn_reflns_limit_h_max 16
_diffrn_reflns_limit_h_min -16
_diffrn_reflns_limit_k_max 18
_diffrn_reflns_limit_k_min -18
_diffrn_reflns_limit_l_max 25
_diffrn_reflns_limit_l_min -27
_diffrn_reflns_number 48024
_diffrn_reflns_theta_full 29.99
_diffrn_reflns_theta_max 29.99
_diffrn_reflns_theta_min 2.03
_exptl_absorpt_coefficient_mu 5.945
_exptl_absorpt_correction_T_max 0.3827
_exptl_absorpt_correction_T_min 0.2686
_exptl_absorpt_correction_type numerical
_exptl_absorpt_process_details 'Bruker APEX2 Numerical & SADABS'
_exptl_crystal_colour colourless
_exptl_crystal_density_diffrn 1.789
_exptl_crystal_density_method 'not measured'
_exptl_crystal_description block
_exptl_crystal_F_000 1608
_exptl_crystal_size_max 0.30
_exptl_crystal_size_mid 0.20
_exptl_crystal_size_min 0.20
_refine_diff_density_max 4.206
_refine_diff_density_min -1.713
_refine_diff_density_rms 0.178
_refine_ls_abs_structure_details 'Flack H D (1983), Acta Cryst. A39, 876-881'
_refine_ls_abs_structure_Flack -0.009(6)
_refine_ls_extinction_method none
_refine_ls_goodness_of_fit_ref 1.050
_refine_ls_hydrogen_treatment constr
_refine_ls_matrix_type full
_refine_ls_number_parameters 335
_refine_ls_number_reflns 8845
_refine_ls_number_restraints 0
_refine_ls_restrained_S_all 1.050
_refine_ls_R_factor_all 0.0459
_refine_ls_R_factor_gt 0.0378
_refine_ls_shift/su_max 0.002
_refine_ls_shift/su_mean 0.000
_refine_ls_structure_factor_coef Fsqd
_refine_ls_weighting_details 'calc w=1/[\s^2^(Fo^2^)+(0.0516P)^2^+3.9615P] where P=(Fo^2^+2Fc^2^)/3'
_refine_ls_weighting_scheme calc
_refine_ls_wR_factor_gt 0.0865
_refine_ls_wR_factor_ref 0.0897
_reflns_number_gt 7960
_reflns_number_total 8845
_reflns_threshold_expression >2sigma(I)
_cod_data_source_file om8011135_si_002.cif
_cod_data_source_block c08382
_cod_depositor_comments
;
The following automatic conversions were performed:

'_symmetry_cell_setting' value 'Orthorhombic' changed to
'orthorhombic' according to
/home/saulius/struct/CIF-dictionaries/cif_core.dic dictionary named
'cif_core.dic' version 2.4.2 from 2011-04-26.

Automatic conversion script
Id: cif_fix_values 1715 2011-07-08 13:25:40Z adriana 
;
_cod_database_code 4068813

loop_
_symmetry_equiv_pos_as_xyz
'x, y, z'
'-x+1/2, -y, z+1/2'
'-x, y+1/2, -z+1/2'
'x+1/2, -y+1/2, -z'

loop_
_atom_site_label
_atom_site_type_symbol
_atom_site_fract_x
_atom_site_fract_y
_atom_site_fract_z
_atom_site_U_iso_or_equiv
_atom_site_adp_type
_atom_site_occupancy
_atom_site_symmetry_multiplicity
_atom_site_calc_flag
_atom_site_refinement_flags
Ir1 Ir 1.050346(18) 0.565637(13) 0.142456(10) 0.01458(5) Uani 1 1 d .
Br1 Br 1.20760(5) 0.63977(5) 0.06048(3) 0.02782(14) Uani 1 1 d .
Cl1 Cl 1.05083(13) 0.72130(8) 0.20386(6) 0.0175(2) Uani 1 1 d .
P1 P 1.20539(13) 0.50478(11) 0.20896(8) 0.0190(3) Uani 1 1 d .
P2 P 0.90935(13) 0.64456(11) 0.07440(7) 0.0164(3) Uani 1 1 d .
C1 C 1.0503(6) 0.4526(4) 0.0867(3) 0.0200(10) Uani 1 1 d .
O2 O 1.0519(5) 0.3873(3) 0.0495(2) 0.0295(9) Uani 1 1 d .
C3 C 1.1764(5) 0.4233(4) 0.2817(3) 0.0258(12) Uani 1 1 d .
H3A H 1.2473 0.4113 0.3072 0.039 Uiso 1 1 calc R
H3B H 1.1458 0.3592 0.2652 0.039 Uiso 1 1 calc R
H3C H 1.1204 0.4553 0.3120 0.039 Uiso 1 1 calc R
C4 C 1.2908(6) 0.6038(4) 0.2446(4) 0.0291(14) Uani 1 1 d .
H4A H 1.3627 0.5760 0.2619 0.044 Uiso 1 1 calc R
H4B H 1.2491 0.6358 0.2823 0.044 Uiso 1 1 calc R
H4C H 1.3070 0.6536 0.2089 0.044 Uiso 1 1 calc R
C5 C 1.3043(5) 0.4293(5) 0.1596(3) 0.0311(14) Uani 1 1 d .
H5A H 1.3340 0.4688 0.1211 0.047 Uiso 1 1 calc R
H5B H 1.2646 0.3700 0.1418 0.047 Uiso 1 1 calc R
H5C H 1.3677 0.4081 0.1891 0.047 Uiso 1 1 calc R
C6 C 0.7730(5) 0.6746(4) 0.1127(3) 0.0226(12) Uani 1 1 d .
H6A H 0.7849 0.7182 0.1526 0.034 Uiso 1 1 calc R
H6B H 0.7351 0.6127 0.1274 0.034 Uiso 1 1 calc R
H6C H 0.7251 0.7093 0.0789 0.034 Uiso 1 1 calc R
C7 C 0.9540(6) 0.7666(4) 0.0440(3) 0.0236(11) Uani 1 1 d .
H7A H 0.8938 0.7955 0.0151 0.035 Uiso 1 1 calc R
H7B H 1.0243 0.7597 0.0171 0.035 Uiso 1 1 calc R
H7C H 0.9681 0.8108 0.0833 0.035 Uiso 1 1 calc R
C8 C 0.8714(5) 0.5759(5) -0.0025(3) 0.0247(12) Uani 1 1 d .
H8A H 0.8182 0.6158 -0.0301 0.037 Uiso 1 1 calc R
H8B H 0.8351 0.5124 0.0103 0.037 Uiso 1 1 calc R
H8C H 0.9405 0.5622 -0.0294 0.037 Uiso 1 1 calc R
C9 C 0.9273(4) 0.4941(4) 0.2059(3) 0.0137(10) Uani 1 1 d .
H9 H 0.9644 0.4344 0.2275 0.016 Uiso 1 1 calc R
O10 O 0.8379(3) 0.4583(3) 0.16087(18) 0.0167(8) Uani 1 1 d .
C11 C 0.7635(5) 0.3883(4) 0.1936(3) 0.0163(11) Uani 1 1 d .
H11 H 0.8105 0.3333 0.2140 0.020 Uiso 1 1 calc R
C12 C 0.6980(4) 0.4409(4) 0.2511(3) 0.0166(10) Uani 1 1 d .
H12 H 0.6411 0.4897 0.2325 0.020 Uiso 1 1 calc R
C13 C 0.7807(5) 0.4910(4) 0.2996(3) 0.0155(10) Uani 1 1 d .
H13 H 0.8232 0.4358 0.3232 0.019 Uiso 1 1 calc R
C14 C 0.8714(4) 0.5556(4) 0.2629(2) 0.0154(10) Uani 1 1 d .
H14 H 0.8376 0.6191 0.2446 0.019 Uiso 1 1 calc R
C15 C 0.6856(5) 0.3439(4) 0.1394(3) 0.0207(11) Uani 1 1 d .
H15A H 0.7318 0.3117 0.1030 0.025 Uiso 1 1 calc R
H15B H 0.6360 0.2922 0.1604 0.025 Uiso 1 1 calc R
O16 O 0.6171(4) 0.4221(3) 0.1105(2) 0.0261(9) Uani 1 1 d .
C17 C 0.6070(6) 0.4253(5) 0.0425(3) 0.0294(13) Uani 1 1 d .
O18 O 0.6508(6) 0.3631(5) 0.0051(3) 0.0623(19) Uani 1 1 d .
C19 C 0.5381(7) 0.5135(5) 0.0188(3) 0.0343(15) Uani 1 1 d .
H19A H 0.5579 0.5294 -0.0289 0.052 Uiso 1 1 calc R
H19B H 0.5546 0.5715 0.0481 0.052 Uiso 1 1 calc R
H19C H 0.4566 0.4973 0.0217 0.052 Uiso 1 1 calc R
O20 O 0.6423(3) 0.3595(3) 0.2890(2) 0.0198(8) Uani 1 1 d .
C21 C 0.5391(5) 0.3753(4) 0.3164(3) 0.0212(11) Uani 1 1 d .
O22 O 0.4885(4) 0.4536(4) 0.3122(3) 0.0347(11) Uani 1 1 d .
C23 C 0.4964(6) 0.2835(5) 0.3518(3) 0.0313(14) Uani 1 1 d .
H23A H 0.4335 0.3015 0.3826 0.047 Uiso 1 1 calc R
H23B H 0.5585 0.2533 0.3784 0.047 Uiso 1 1 calc R
H23C H 0.4691 0.2353 0.3175 0.047 Uiso 1 1 calc R
O24 O 0.7229(3) 0.5477(3) 0.3534(2) 0.0199(8) Uani 1 1 d .
C25 C 0.6570(5) 0.6261(4) 0.3358(3) 0.0203(11) Uani 1 1 d .
O26 O 0.6413(4) 0.6545(3) 0.2781(2) 0.0243(9) Uani 1 1 d .
C27 C 0.6063(6) 0.6714(5) 0.3994(3) 0.0317(15) Uani 1 1 d .
H27A H 0.5769 0.7384 0.3889 0.048 Uiso 1 1 calc R
H27B H 0.6651 0.6763 0.4351 0.048 Uiso 1 1 calc R
H27C H 0.5436 0.6289 0.4158 0.048 Uiso 1 1 calc R
O28 O 0.9586(3) 0.5758(3) 0.31435(18) 0.0181(7) Uani 1 1 d .
C29 C 0.9547(6) 0.6665(4) 0.3471(3) 0.0225(11) Uani 1 1 d .
O30 O 0.8798(4) 0.7275(3) 0.3386(2) 0.0271(10) Uani 1 1 d .
C31 C 1.0547(6) 0.6796(4) 0.3921(3) 0.0286(13) Uani 1 1 d .
H31A H 1.0997 0.7370 0.3762 0.043 Uiso 1 1 calc R
H31B H 1.1018 0.6189 0.3907 0.043 Uiso 1 1 calc R
H31C H 1.0290 0.6916 0.4393 0.043 Uiso 1 1 calc R

loop_
_atom_site_aniso_label
_atom_site_aniso_U_11
_atom_site_aniso_U_22
_atom_site_aniso_U_33
_atom_site_aniso_U_23
_atom_site_aniso_U_13
_atom_site_aniso_U_12
Ir1 0.01544(9) 0.01051(8) 0.01779(9) 0.00187(7) 0.00160(8) 0.00017(8)
Br1 0.0222(3) 0.0267(3) 0.0346(3) 0.0105(3) 0.0092(3) -0.0006(2)
Cl1 0.0212(6) 0.0102(5) 0.0209(6) 0.0002(4) -0.0023(6) -0.0018(5)
P1 0.0164(7) 0.0133(6) 0.0273(7) 0.0030(5) -0.0008(6) 0.0007(5)
P2 0.0177(7) 0.0136(6) 0.0179(7) 0.0020(5) 0.0001(5) -0.0008(5)
C1 0.025(3) 0.017(2) 0.019(2) 0.0045(18) 0.002(2) 0.003(2)
O2 0.046(3) 0.0207(19) 0.0222(19) 0.0002(15) 0.000(2) 0.005(2)
C3 0.026(3) 0.016(3) 0.035(3) 0.008(2) -0.008(3) -0.003(2)
C4 0.027(3) 0.013(2) 0.047(4) 0.008(2) -0.012(3) 0.000(2)
C5 0.024(3) 0.027(3) 0.042(4) 0.006(3) 0.006(3) 0.009(3)
C6 0.025(3) 0.018(3) 0.025(3) 0.004(2) 0.001(2) 0.009(2)
C7 0.026(3) 0.017(2) 0.028(3) 0.008(2) -0.001(3) -0.004(3)
C8 0.029(3) 0.024(3) 0.021(3) -0.003(2) -0.004(2) 0.003(3)
C9 0.011(3) 0.012(2) 0.018(2) -0.0009(18) -0.0013(18) -0.0012(18)
O10 0.0174(19) 0.0166(18) 0.0161(18) 0.0038(13) 0.0015(14) -0.0022(14)
C11 0.019(3) 0.012(2) 0.018(3) 0.0020(18) 0.002(2) -0.003(2)
C12 0.016(2) 0.014(2) 0.020(2) 0.001(2) 0.002(2) -0.004(2)
C13 0.016(3) 0.012(2) 0.019(2) 0.0003(19) 0.003(2) 0.0006(19)
C14 0.016(2) 0.017(2) 0.013(2) 0.0006(19) 0.0023(18) -0.002(2)
C15 0.021(3) 0.017(2) 0.025(3) 0.003(2) -0.003(3) 0.004(2)
O16 0.031(2) 0.021(2) 0.027(2) -0.0049(17) -0.0109(18) 0.0116(18)
C17 0.031(3) 0.024(3) 0.033(3) 0.002(3) -0.001(3) 0.000(3)
O18 0.098(5) 0.058(4) 0.030(3) -0.007(3) -0.011(3) 0.042(4)
C19 0.040(4) 0.029(3) 0.034(3) 0.006(3) -0.015(3) 0.006(3)
O20 0.019(2) 0.0195(18) 0.0209(19) 0.0048(15) 0.0018(16) -0.0052(16)
C21 0.014(3) 0.030(3) 0.019(3) -0.001(2) -0.002(2) -0.001(2)
O22 0.020(2) 0.036(3) 0.048(3) 0.012(2) 0.006(2) 0.0088(19)
C23 0.025(3) 0.044(4) 0.025(3) -0.002(3) 0.004(3) -0.008(3)
O24 0.0227(19) 0.0201(18) 0.0169(17) 0.0018(16) 0.0008(16) 0.0024(15)
C25 0.019(3) 0.019(2) 0.024(3) 0.002(2) 0.005(2) 0.000(2)
O26 0.027(2) 0.0185(19) 0.028(2) 0.0025(16) 0.0041(18) 0.0040(17)
C27 0.042(4) 0.022(3) 0.032(3) 0.006(2) 0.008(3) 0.008(3)
O28 0.0212(19) 0.0155(16) 0.0176(16) 0.0002(13) -0.0018(16) -0.0006(18)
C29 0.026(3) 0.023(2) 0.018(3) -0.0012(19) 0.003(3) -0.005(2)
O30 0.034(3) 0.0186(19) 0.029(2) -0.0060(16) 0.0006(18) 0.0039(18)
C31 0.036(3) 0.021(3) 0.029(3) -0.006(2) -0.004(3) -0.010(3)

loop_
_atom_type_symbol
_atom_type_description
_atom_type_scat_dispersion_real
_atom_type_scat_dispersion_imag
_atom_type_scat_source
C C 0.0033 0.0016 'International Tables Vol C Tables 4.2.6.8 and 6.1.1.4'
H H 0.0000 0.0000 'International Tables Vol C Tables 4.2.6.8 and 6.1.1.4'
O O 0.0106 0.0060 'International Tables Vol C Tables 4.2.6.8 and 6.1.1.4'
P P 0.1023 0.0942 'International Tables Vol C Tables 4.2.6.8 and 6.1.1.4'
Cl Cl 0.1484 0.1585 'International Tables Vol C Tables 4.2.6.8 and 6.1.1.4'
Br Br -0.2901 2.4595 'International Tables Vol C Tables 4.2.6.8 and 6.1.1.4'
Ir Ir -1.4442 7.9887 'International Tables Vol C Tables 4.2.6.8 and 6.1.1.4'

loop_
_geom_angle_atom_site_label_1
_geom_angle_atom_site_label_2
_geom_angle_atom_site_label_3
_geom_angle
C1 Ir1 C9 88.6(2)
C1 Ir1 P2 91.92(18)
C9 Ir1 P2 92.98(15)
C1 Ir1 P1 92.38(19)
C9 Ir1 P1 92.76(14)
P2 Ir1 P1 172.90(5)
C1 Ir1 Cl1 174.17(15)
C9 Ir1 Cl1 95.79(14)
P2 Ir1 Cl1 84.00(5)
P1 Ir1 Cl1 91.28(5)
C1 Ir1 Br1 87.17(18)
C9 Ir1 Br1 175.38(14)
P2 Ir1 Br1 88.93(4)
P1 Ir1 Br1 85.65(4)
Cl1 Ir1 Br1 88.59(4)
C4 P1 C5 105.0(3)
C4 P1 C3 104.1(3)
C5 P1 C3 101.6(3)
C4 P1 Ir1 112.6(2)
C5 P1 Ir1 112.9(2)
C3 P1 Ir1 119.1(2)
C6 P2 C7 101.0(3)
C6 P2 C8 103.7(3)
C7 P2 C8 104.8(3)
C6 P2 Ir1 119.0(2)
C7 P2 Ir1 112.5(2)
C8 P2 Ir1 114.2(2)
O2 C1 Ir1 175.9(5)
P1 C3 H3A 109.5
P1 C3 H3B 109.5
H3A C3 H3B 109.5
P1 C3 H3C 109.5
H3A C3 H3C 109.5
H3B C3 H3C 109.5
P1 C4 H4A 109.5
P1 C4 H4B 109.5
H4A C4 H4B 109.5
P1 C4 H4C 109.5
H4A C4 H4C 109.5
H4B C4 H4C 109.5
P1 C5 H5A 109.5
P1 C5 H5B 109.5
H5A C5 H5B 109.5
P1 C5 H5C 109.5
H5A C5 H5C 109.5
H5B C5 H5C 109.5
P2 C6 H6A 109.5
P2 C6 H6B 109.5
H6A C6 H6B 109.5
P2 C6 H6C 109.5
H6A C6 H6C 109.5
H6B C6 H6C 109.5
P2 C7 H7A 109.5
P2 C7 H7B 109.5
H7A C7 H7B 109.5
P2 C7 H7C 109.5
H7A C7 H7C 109.5
H7B C7 H7C 109.5
P2 C8 H8A 109.5
P2 C8 H8B 109.5
H8A C8 H8B 109.5
P2 C8 H8C 109.5
H8A C8 H8C 109.5
H8B C8 H8C 109.5
O10 C9 C14 107.9(4)
O10 C9 Ir1 106.7(3)
C14 C9 Ir1 118.2(3)
O10 C9 H9 107.9
C14 C9 H9 107.9
Ir1 C9 H9 107.9
C11 O10 C9 112.8(4)
O10 C11 C15 108.2(4)
O10 C11 C12 109.4(4)
C15 C11 C12 112.9(5)
O10 C11 H11 108.8
C15 C11 H11 108.8
C12 C11 H11 108.8
O20 C12 C13 107.4(4)
O20 C12 C11 104.6(4)
C13 C12 C11 109.9(4)
O20 C12 H12 111.6
C13 C12 H12 111.6
C11 C12 H12 111.6
O24 C13 C12 112.4(4)
O24 C13 C14 111.3(4)
C12 C13 C14 113.6(4)
O24 C13 H13 106.3
C12 C13 H13 106.3
C14 C13 H13 106.3
O28 C14 C9 107.4(4)
O28 C14 C13 105.5(4)
C9 C14 C13 109.4(4)
O28 C14 H14 111.4
C9 C14 H14 111.4
C13 C14 H14 111.4
O16 C15 C11 109.1(4)
O16 C15 H15A 109.9
C11 C15 H15A 109.9
O16 C15 H15B 109.9
C11 C15 H15B 109.9
H15A C15 H15B 108.3
C17 O16 C15 117.7(5)
O18 C17 O16 122.4(6)
O18 C17 C19 125.3(6)
O16 C17 C19 112.3(5)
C17 C19 H19A 109.5
C17 C19 H19B 109.5
H19A C19 H19B 109.5
C17 C19 H19C 109.5
H19A C19 H19C 109.5
H19B C19 H19C 109.5
C21 O20 C12 119.1(4)
O22 C21 O20 123.7(5)
O22 C21 C23 125.3(6)
O20 C21 C23 110.9(5)
C21 C23 H23A 109.5
C21 C23 H23B 109.5
H23A C23 H23B 109.5
C21 C23 H23C 109.5
H23A C23 H23C 109.5
H23B C23 H23C 109.5
C25 O24 C13 119.1(4)
O26 C25 O24 124.9(5)
O26 C25 C27 125.9(5)
O24 C25 C27 109.3(5)
C25 C27 H27A 109.5
C25 C27 H27B 109.5
H27A C27 H27B 109.5
C25 C27 H27C 109.5
H27A C27 H27C 109.5
H27B C27 H27C 109.5
C29 O28 C14 117.5(4)
O30 C29 O28 123.8(5)
O30 C29 C31 125.4(5)
O28 C29 C31 110.8(5)
C29 C31 H31A 109.5
C29 C31 H31B 109.5
H31A C31 H31B 109.5
C29 C31 H31C 109.5
H31A C31 H31C 109.5
H31B C31 H31C 109.5

loop_
_geom_bond_atom_site_label_1
_geom_bond_atom_site_label_2
_geom_bond_distance
Ir1 C1 1.857(5)
Ir1 C9 2.124(5)
Ir1 P2 2.3642(15)
Ir1 P1 2.3730(15)
Ir1 Cl1 2.3957(11)
Ir1 Br1 2.6296(6)
P1 C4 1.795(6)
P1 C5 1.811(6)
P1 C3 1.818(6)
P2 C6 1.807(6)
P2 C7 1.809(5)
P2 C8 1.810(6)
C1 O2 1.133(6)
C3 H3A 0.9800
C3 H3B 0.9800
C3 H3C 0.9800
C4 H4A 0.9800
C4 H4B 0.9800
C4 H4C 0.9800
C5 H5A 0.9800
C5 H5B 0.9800
C5 H5C 0.9800
C6 H6A 0.9800
C6 H6B 0.9800
C6 H6C 0.9800
C7 H7A 0.9800
C7 H7B 0.9800
C7 H7C 0.9800
C8 H8A 0.9800
C8 H8B 0.9800
C8 H8C 0.9800
C9 O10 1.446(6)
C9 C14 1.528(7)
C9 H9 1.0000
O10 C11 1.427(6)
C11 C15 1.514(8)
C11 C12 1.527(7)
C11 H11 1.0000
C12 O20 1.466(6)
C12 C13 1.507(7)
C12 H12 1.0000
C13 O24 1.459(6)
C13 C14 1.543(7)
C13 H13 1.0000
C14 O28 1.456(6)
C14 H14 1.0000
C15 O16 1.431(6)
C15 H15A 0.9900
C15 H15B 0.9900
O16 C17 1.331(7)
C17 O18 1.217(8)
C17 C19 1.499(9)
C19 H19A 0.9800
C19 H19B 0.9800
C19 H19C 0.9800
O20 C21 1.337(7)
C21 O22 1.203(7)
C21 C23 1.491(9)
C23 H23A 0.9800
C23 H23B 0.9800
C23 H23C 0.9800
O24 C25 1.345(7)
C25 O26 1.200(7)
C25 C27 1.500(8)
C27 H27A 0.9800
C27 H27B 0.9800
C27 H27C 0.9800
O28 C29 1.368(6)
C29 O30 1.207(7)
C29 C31 1.472(9)
C31 H31A 0.9800
C31 H31B 0.9800
C31 H31C 0.9800

loop_
_geom_torsion_atom_site_label_1
_geom_torsion_atom_site_label_2
_geom_torsion_atom_site_label_3
_geom_torsion_atom_site_label_4
_geom_torsion
C1 Ir1 P1 C4 151.0(3)
C9 Ir1 P1 C4 -120.3(3)
Cl1 Ir1 P1 C4 -24.5(3)
Br1 Ir1 P1 C4 64.0(3)
C1 Ir1 P1 C5 32.3(3)
C9 Ir1 P1 C5 121.0(3)
Cl1 Ir1 P1 C5 -143.1(3)
Br1 Ir1 P1 C5 -54.7(3)
C1 Ir1 P1 C3 -86.7(3)
C9 Ir1 P1 C3 2.0(3)
Cl1 Ir1 P1 C3 97.8(2)
Br1 Ir1 P1 C3 -173.7(2)
C1 Ir1 P2 C6 117.6(3)
C9 Ir1 P2 C6 28.9(3)
Cl1 Ir1 P2 C6 -66.6(2)
Br1 Ir1 P2 C6 -155.3(2)
C1 Ir1 P2 C7 -124.7(3)
C9 Ir1 P2 C7 146.6(3)
Cl1 Ir1 P2 C7 51.1(2)
Br1 Ir1 P2 C7 -37.6(2)
C1 Ir1 P2 C8 -5.5(3)
C9 Ir1 P2 C8 -94.1(3)
Cl1 Ir1 P2 C8 170.4(2)
Br1 Ir1 P2 C8 81.7(2)
C1 Ir1 C9 O10 -50.1(3)
P2 Ir1 C9 O10 41.8(3)
P1 Ir1 C9 O10 -142.4(3)
Cl1 Ir1 C9 O10 126.1(3)
C1 Ir1 C9 C14 -171.7(4)
P2 Ir1 C9 C14 -79.8(4)
P1 Ir1 C9 C14 96.0(4)
Cl1 Ir1 C9 C14 4.4(4)
C14 C9 O10 C11 -66.2(5)
Ir1 C9 O10 C11 165.9(3)
C9 O10 C11 C15 -171.2(4)
C9 O10 C11 C12 65.4(5)
O10 C11 C12 O20 -169.5(4)
C15 C11 C12 O20 70.0(5)
O10 C11 C12 C13 -54.5(6)
C15 C11 C12 C13 -175.0(4)
O20 C12 C13 O24 -70.2(5)
C11 C12 C13 O24 176.6(4)
O20 C12 C13 C14 162.3(4)
C11 C12 C13 C14 49.2(6)
O10 C9 C14 O28 169.9(4)
Ir1 C9 C14 O28 -69.1(5)
O10 C9 C14 C13 55.8(5)
Ir1 C9 C14 C13 176.8(3)
O24 C13 C14 O28 66.2(5)
C12 C13 C14 O28 -165.8(4)
O24 C13 C14 C9 -178.5(4)
C12 C13 C14 C9 -50.5(6)
O10 C11 C15 O16 -62.7(6)
C12 C11 C15 O16 58.5(6)
C11 C15 O16 C17 134.0(6)
C15 O16 C17 O18 2.3(10)
C15 O16 C17 C19 -177.1(5)
C13 C12 O20 C21 97.9(5)
C11 C12 O20 C21 -145.4(5)
C12 O20 C21 O22 -0.4(8)
C12 O20 C21 C23 179.2(5)
C12 C13 O24 C25 -62.9(6)
C14 C13 O24 C25 65.8(6)
C13 O24 C25 O26 -0.1(8)
C13 O24 C25 C27 179.4(5)
C9 C14 O28 C29 144.6(4)
C13 C14 O28 C29 -98.8(5)
C14 O28 C29 O30 4.4(8)
C14 O28 C29 C31 -174.2(4)
